data_4021256
loop_
_publ_author_name
'Hsiu-Chih Yeh'
'Wei-Ching Wu'
'Yuh-Sheng Wen'
'De-Chang Dai'
'Juen-Kai Wang'
'Chin-Ti Chen'

_publ_section_title
;
 Derivative of \a,\b-Dicyanostilbene: Convenient Precursor
 for the Synthesis of Diphenylmaleimide Compounds,
 E-Z Isomerization, Crystal Structure, and Solid-State Fluorescence
;
_journal_name_full 'Journal of Organic Chemistry'
_journal_page_first 6455
_journal_page_last 6462
_journal_paper_doi 10.1021/jo049512c
_journal_volume 69
_journal_year 2004
_chemical_formula_moiety 'C16 H8 Br2 N2'
_chemical_formula_sum 'C16 H8 Br2 N2'
_chemical_formula_weight 388.06
_space_group_IT_number 2
_symmetry_cell_setting triclinic
_symmetry_space_group_name_Hall '-P 1'
_symmetry_space_group_name_H-M 'P -1'
_cell_angle_alpha 92.131(11)
_cell_angle_beta 110.063(10)
_cell_angle_gamma 74.017(10)
_cell_formula_units_Z 2
_cell_length_a 7.9926(9)
_cell_length_b 9.4626(12)
_cell_length_c 10.6914(15)
_cell_measurement_temperature 295(2)
_cell_volume 728.70(16)
_diffrn_ambient_temperature 295(2)
_exptl_crystal_density_diffrn 1.769
_cod_database_code 4021256

loop_
_symmetry_equiv_pos_as_xyz
'x, y, z'
'-x, -y, -z'

loop_
_atom_site_label
_atom_site_type_symbol
_atom_site_fract_x
_atom_site_fract_y
_atom_site_fract_z
_atom_site_U_iso_or_equiv
_atom_site_adp_type
_atom_site_occupancy
_atom_site_symmetry_multiplicity
_atom_site_calc_flag
_atom_site_refinement_flags
_atom_site_disorder_assembly
_atom_site_disorder_group
Br1 Br -0.49972(6) 0.62177(5) -0.22012(4) 0.06841(18) Uani 1 1 d . . .
Br2 Br 0.72997(5) 0.02777(4) 0.93260(4) 0.05436(16) Uani 1 1 d . . .
N9 N 0.2066(5) 0.5974(4) 0.4649(4) 0.0678(10) Uani 1 1 d . . .
N19 N -0.0332(4) 0.0619(4) 0.2695(3) 0.0585(9) Uani 1 1 d . . .
C2 C -0.0532(4) 0.4473(4) 0.1969(3) 0.0378(8) Uani 1 1 d . . .
C3 C -0.1758(5) 0.5876(4) 0.1780(4) 0.0505(10) Uani 1 1 d . . .
H3 H -0.1683 0.6474 0.2496 0.061 Uiso 1 1 calc R . .
C4 C -0.3077(5) 0.6394(4) 0.0553(4) 0.0527(10) Uani 1 1 d . . .
H4 H -0.3891 0.7334 0.0443 0.063 Uiso 1 1 calc R . .
C5 C -0.3189(5) 0.5523(4) -0.0504(4) 0.0458(9) Uani 1 1 d . . .
C6 C -0.1975(5) 0.4143(4) -0.0359(3) 0.0465(9) Uani 1 1 d . . .
H6 H -0.2043 0.3563 -0.1087 0.056 Uiso 1 1 calc R . .
C7 C -0.0654(5) 0.3622(4) 0.0875(3) 0.0441(9) Uani 1 1 d . . .
H7 H 0.0166 0.2686 0.0975 0.053 Uiso 1 1 calc R . .
C1 C 0.0855(4) 0.3924(4) 0.3291(3) 0.0394(8) Uani 1 1 d . . .
C9 C 0.1606(5) 0.5019(4) 0.4088(4) 0.0458(9) Uani 1 1 d . . .
C12 C 0.2858(4) 0.1946(4) 0.5134(3) 0.0385(8) Uani 1 1 d . . .
C13 C 0.2569(5) 0.1040(4) 0.5981(3) 0.0450(9) Uani 1 1 d . . .
H13 H 0.1466 0.0775 0.5713 0.054 Uiso 1 1 calc R . .
C14 C 0.3890(5) 0.0525(4) 0.7217(3) 0.0452(9) Uani 1 1 d . . .
H14 H 0.3677 -0.0067 0.7788 0.054 Uiso 1 1 calc R . .
C15 C 0.5529(5) 0.0905(4) 0.7588(3) 0.0416(8) Uani 1 1 d . . .
C16 C 0.5889(5) 0.1756(4) 0.6750(3) 0.0442(9) Uani 1 1 d . . .
H16 H 0.7020 0.1976 0.7006 0.053 Uiso 1 1 calc R . .
C17 C 0.4555(5) 0.2276(4) 0.5529(3) 0.0450(9) Uani 1 1 d . . .
H17 H 0.4786 0.2856 0.4958 0.054 Uiso 1 1 calc R . .
C11 C 0.1384(4) 0.2529(4) 0.3838(3) 0.0389(8) Uani 1 1 d . . .
C19 C 0.0394(5) 0.1492(4) 0.3160(3) 0.0416(8) Uani 1 1 d . . .

loop_
_atom_site_aniso_label
_atom_site_aniso_U_11
_atom_site_aniso_U_22
_atom_site_aniso_U_33
_atom_site_aniso_U_23
_atom_site_aniso_U_13
_atom_site_aniso_U_12
Br1 0.0547(3) 0.0888(4) 0.0477(3) 0.0231(2) 0.0043(2) -0.0116(2)
Br2 0.0501(3) 0.0549(3) 0.0415(2) 0.00722(17) 0.00411(18) -0.00239(18)
N9 0.072(2) 0.057(2) 0.065(2) -0.0089(19) 0.0076(19) -0.0245(19)
N19 0.058(2) 0.061(2) 0.056(2) 0.0058(17) 0.0076(17) -0.0300(18)
C2 0.0385(19) 0.0374(19) 0.039(2) 0.0003(15) 0.0136(16) -0.0126(16)
C3 0.060(2) 0.043(2) 0.043(2) -0.0041(17) 0.0197(19) -0.0033(18)
C4 0.052(2) 0.046(2) 0.049(2) 0.0049(18) 0.0192(19) 0.0073(18)
C5 0.043(2) 0.055(2) 0.041(2) 0.0105(18) 0.0141(17) -0.0137(18)
C6 0.060(2) 0.041(2) 0.037(2) -0.0012(16) 0.0127(18) -0.0162(18)
C7 0.050(2) 0.0340(19) 0.045(2) 0.0022(16) 0.0158(18) -0.0067(16)
C1 0.0354(19) 0.044(2) 0.038(2) -0.0012(16) 0.0143(16) -0.0087(16)
C9 0.047(2) 0.042(2) 0.044(2) 0.0044(18) 0.0114(18) -0.0092(18)
C12 0.038(2) 0.041(2) 0.0347(19) 0.0009(15) 0.0101(16) -0.0109(16)
C13 0.048(2) 0.047(2) 0.040(2) 0.0014(17) 0.0100(17) -0.0193(17)
C14 0.053(2) 0.041(2) 0.041(2) 0.0053(16) 0.0136(18) -0.0138(18)
C15 0.041(2) 0.0349(19) 0.038(2) -0.0013(15) 0.0082(16) -0.0015(16)
C16 0.038(2) 0.045(2) 0.048(2) 0.0013(17) 0.0109(17) -0.0121(16)
C17 0.044(2) 0.047(2) 0.045(2) 0.0066(17) 0.0130(17) -0.0153(17)
C11 0.0367(19) 0.045(2) 0.0386(19) -0.0005(16) 0.0132(16) -0.0159(16)
C19 0.039(2) 0.047(2) 0.038(2) 0.0088(17) 0.0102(16) -0.0118(18)

loop_
_geom_bond_atom_site_label_1
_geom_bond_atom_site_label_2
_geom_bond_distance
_geom_bond_site_symmetry_2
_geom_bond_publ_flag
Br1 C5 1.892(3) . ?
Br2 C15 1.904(3) . ?
N9 C9 1.141(5) . ?
N19 C19 1.141(4) . ?
C2 C7 1.386(5) . ?
C2 C3 1.389(4) . ?
C2 C1 1.469(4) . ?
C3 C4 1.374(5) . ?
C4 C5 1.366(5) . ?
C5 C6 1.373(5) . ?
C6 C7 1.380(5) . ?
C1 C11 1.358(4) . ?
C1 C9 1.445(5) . ?
C12 C13 1.386(4) . ?
C12 C17 1.395(4) . ?
C12 C11 1.480(4) . ?
C13 C14 1.381(5) . ?
C14 C15 1.376(5) . ?
C15 C16 1.376(5) . ?
C16 C17 1.374(4) . ?
C11 C19 1.447(5) . ?

loop_
_cod_related_entry_id
_cod_related_entry_database
_cod_related_entry_code
1 ChemSpider 24589513
